data_7240254
loop_
_publ_author_name
'Medvedev, Alexander G.'
'Grishanov, Dmitry A.'
'Churakov, Andrei V.'
'Mikhaylov, Alexey A.'
'Lev, Ovadia'
'Prikhodchenko, Petr V.'

_publ_section_title
;
 Hydroperoxo double hydrogen bonding: stabilization of hydroperoxo
 complexes exemplified by triphenylsilicon and triphenylgermanium
 hydroperoxides
;
_journal_issue 11
_journal_name_full CrystEngComm
_journal_page_first 1922
_journal_page_last 1928
_journal_paper_doi 10.1039/C9CE01882D
_journal_volume 22
_journal_year 2020
_chemical_formula_moiety 'C36 H30 Ge2 O2'
_chemical_formula_sum 'C36 H30 Ge2 O2'
_chemical_formula_weight 639.78
_space_group_IT_number 2
_space_group_name_Hall '-P 1'
_space_group_name_H-M_alt 'P -1'
_symmetry_cell_setting triclinic
_symmetry_space_group_name_Hall '-P 1'
_symmetry_space_group_name_H-M 'P -1'
_atom_sites_solution_hydrogens geom
_atom_sites_solution_primary direct
_atom_sites_solution_secondary difmap
_audit_creation_method SHELXL-97
_audit_update_record
;
2019-05-12 deposited with the CCDC.	2020-01-07 downloaded from the CCDC.
;
_cell_angle_alpha 65.780(1)
_cell_angle_beta 88.888(1)
_cell_angle_gamma 66.382(1)
_cell_formula_units_Z 1
_cell_length_a 8.6748(2)
_cell_length_b 9.4769(2)
_cell_length_c 11.2572(3)
_cell_measurement_reflns_used 6953
_cell_measurement_temperature 150(2)
_cell_measurement_theta_max 30.523
_cell_measurement_theta_min 2.602
_cell_volume 761.58(3)
_computing_cell_refinement 'SAINT (Bruker, 2008)'
_computing_data_collection '<i>APEX2</i> (Bruker, 2008)'
_computing_data_reduction 'SAINT (Bruker, 2008)'
_computing_molecular_graphics 'SHELXTL (Sheldrick, 2008)'
_computing_publication_material 'SHELXTL (Sheldrick, 2008)'
_computing_structure_refinement 'SHELXTL (Sheldrick, 2008)'
_computing_structure_solution 'SHELXTL (Sheldrick, 2008)'
_diffrn_ambient_temperature 150(2)
_diffrn_measured_fraction_theta_full 0.990
_diffrn_measured_fraction_theta_max 0.990
_diffrn_measurement_device_type 'Bruker SMART APEX II'
_diffrn_measurement_method \w
_diffrn_radiation_monochromator graphite
_diffrn_radiation_source 'fine-focus sealed tube'
_diffrn_radiation_type MoK\a
_diffrn_radiation_wavelength 0.71073
_diffrn_reflns_av_R_equivalents 0.0244
_diffrn_reflns_av_sigmaI/netI 0.0310
_diffrn_reflns_limit_h_max 11
_diffrn_reflns_limit_h_min -11
_diffrn_reflns_limit_k_max 12
_diffrn_reflns_limit_k_min -12
_diffrn_reflns_limit_l_max 14
_diffrn_reflns_limit_l_min -14
_diffrn_reflns_number 8232
_diffrn_reflns_theta_full 27.99
_diffrn_reflns_theta_max 27.99
_diffrn_reflns_theta_min 2.01
_diffrn_standards_decay_% 0
_exptl_absorpt_coefficient_mu 2.003
_exptl_absorpt_correction_T_max 0.9065
_exptl_absorpt_correction_T_min 0.3794
_exptl_absorpt_correction_type multi-scan
_exptl_absorpt_process_details 'SADABS (Bruker, 2008)'
_exptl_crystal_colour colourless
_exptl_crystal_density_diffrn 1.395
_exptl_crystal_density_method 'not measured'
_exptl_crystal_description plate
_exptl_crystal_F_000 326
_exptl_crystal_size_max 0.60
_exptl_crystal_size_mid 0.50
_exptl_crystal_size_min 0.05
_refine_diff_density_max 0.394
_refine_diff_density_min -0.374
_refine_diff_density_rms 0.059
_refine_ls_extinction_method none
_refine_ls_goodness_of_fit_ref 1.066
_refine_ls_hydrogen_treatment mixed
_refine_ls_matrix_type full
_refine_ls_number_parameters 241
_refine_ls_number_reflns 3637
_refine_ls_number_restraints 0
_refine_ls_restrained_S_all 1.066
_refine_ls_R_factor_all 0.0254
_refine_ls_R_factor_gt 0.0237
_refine_ls_shift/su_max 0.001
_refine_ls_shift/su_mean 0.000
_refine_ls_structure_factor_coef Fsqd
_refine_ls_weighting_details 'calc w=1/[\s^2^(Fo^2^)+(0.0302P)^2^+0.2408P] where P=(Fo^2^+2Fc^2^)/3'
_refine_ls_weighting_scheme calc
_refine_ls_wR_factor_gt 0.0620
_refine_ls_wR_factor_ref 0.0628
_reflns_number_gt 3432
_reflns_number_total 3637
_reflns_threshold_expression I>2\s(I)
_cod_data_source_file c9ce01882d3.cif
_cod_data_source_block z
_cod_depositor_comments 'Adding full bibliography for 7240253--7240255.cif.'
_cod_database_code 7240254

loop_
_symmetry_equiv_pos_as_xyz
'x, y, z'
'-x, -y, -z'

loop_
_atom_site_label
_atom_site_type_symbol
_atom_site_fract_x
_atom_site_fract_y
_atom_site_fract_z
_atom_site_U_iso_or_equiv
_atom_site_adp_type
_atom_site_occupancy
_atom_site_symmetry_multiplicity
_atom_site_calc_flag
_atom_site_refinement_flags
_atom_site_disorder_assembly
_atom_site_disorder_group
Ge1 Ge 0.669298(18) 0.369807(18) 0.679840(15) 0.01945(6) Uani 1 1 d . . .
O1 O 0.58054(14) 0.41978(14) 0.51583(11) 0.0277(2) Uani 1 1 d . . .
C11 C 0.87835(19) 0.1660(2) 0.71686(16) 0.0222(3) Uani 1 1 d . . .
C12 C 0.9786(2) 0.1542(2) 0.62023(19) 0.0348(4) Uani 1 1 d . . .
C13 C 1.1281(3) 0.0063(3) 0.6494(2) 0.0434(5) Uani 1 1 d . . .
C14 C 1.1790(2) -0.1289(2) 0.7737(2) 0.0373(4) Uani 1 1 d . . .
C15 C 1.0811(2) -0.1183(2) 0.87058(19) 0.0316(4) Uani 1 1 d . . .
C16 C 0.9314(2) 0.0286(2) 0.84189(16) 0.0249(3) Uani 1 1 d . . .
C21 C 0.51115(18) 0.32166(19) 0.79630(15) 0.0222(3) Uani 1 1 d . . .
C22 C 0.4821(2) 0.3726(2) 0.89664(17) 0.0286(3) Uani 1 1 d . . .
C23 C 0.3724(3) 0.3324(3) 0.98252(19) 0.0365(4) Uani 1 1 d . . .
C24 C 0.2919(2) 0.2393(3) 0.9676(2) 0.0370(4) Uani 1 1 d . . .
C25 C 0.3194(2) 0.1874(3) 0.8686(2) 0.0394(4) Uani 1 1 d . . .
C26 C 0.4277(2) 0.2291(2) 0.7819(2) 0.0322(4) Uani 1 1 d . . .
C31 C 0.7155(2) 0.5527(2) 0.68040(15) 0.0228(3) Uani 1 1 d . . .
C32 C 0.8819(2) 0.5202(3) 0.7211(2) 0.0362(4) Uani 1 1 d . . .
C33 C 0.9182(3) 0.6464(3) 0.7283(2) 0.0430(5) Uani 1 1 d . . .
C34 C 0.7887(3) 0.8075(3) 0.69441(19) 0.0390(4) Uani 1 1 d . . .
C35 C 0.6232(3) 0.8421(2) 0.6542(2) 0.0365(4) Uani 1 1 d . . .
C36 C 0.5859(2) 0.7159(2) 0.64671(17) 0.0287(3) Uani 1 1 d . . .
H12 H 0.941(3) 0.247(3) 0.536(3) 0.051(7) Uiso 1 1 d . . .
H13 H 1.190(3) -0.001(3) 0.580(3) 0.058(7) Uiso 1 1 d . . .
H14 H 1.280(3) -0.232(3) 0.795(2) 0.039(6) Uiso 1 1 d . . .
H15 H 1.117(3) -0.209(3) 0.956(2) 0.035(5) Uiso 1 1 d . . .
H16 H 0.871(3) 0.033(3) 0.907(2) 0.038(6) Uiso 1 1 d . . .
H22 H 0.535(3) 0.435(3) 0.909(2) 0.041(6) Uiso 1 1 d . . .
H23 H 0.358(3) 0.359(3) 1.049(3) 0.052(7) Uiso 1 1 d . . .
H24 H 0.224(3) 0.211(3) 1.024(2) 0.041(6) Uiso 1 1 d . . .
H25 H 0.268(3) 0.125(3) 0.857(3) 0.053(7) Uiso 1 1 d . . .
H26 H 0.448(3) 0.195(3) 0.713(2) 0.046(6) Uiso 1 1 d . . .
H32 H 0.971(3) 0.415(3) 0.741(2) 0.045(6) Uiso 1 1 d . . .
H33 H 1.038(3) 0.622(3) 0.757(3) 0.056(7) Uiso 1 1 d . . .
H34 H 0.814(3) 0.888(3) 0.701(2) 0.043(6) Uiso 1 1 d . . .
H35 H 0.536(3) 0.941(3) 0.635(2) 0.043(6) Uiso 1 1 d . . .
H36 H 0.470(3) 0.742(3) 0.618(2) 0.037(6) Uiso 1 1 d . . .

loop_
_atom_site_aniso_label
_atom_site_aniso_U_11
_atom_site_aniso_U_22
_atom_site_aniso_U_33
_atom_site_aniso_U_23
_atom_site_aniso_U_13
_atom_site_aniso_U_12
Ge1 0.01845(9) 0.01825(9) 0.02062(9) -0.00897(7) 0.00089(6) -0.00641(6)
O1 0.0228(5) 0.0249(6) 0.0259(6) -0.0124(5) -0.0056(4) 0.0004(5)
C11 0.0204(7) 0.0209(7) 0.0260(7) -0.0119(6) 0.0020(6) -0.0079(6)
C12 0.0328(9) 0.0304(9) 0.0268(8) -0.0071(8) 0.0072(7) -0.0061(7)
C13 0.0327(9) 0.0425(11) 0.0386(10) -0.0168(9) 0.0130(8) -0.0024(8)
C14 0.0256(8) 0.0296(9) 0.0438(11) -0.0155(9) 0.0017(8) -0.0002(7)
C15 0.0289(8) 0.0242(8) 0.0307(9) -0.0066(7) -0.0031(7) -0.0064(7)
C16 0.0237(7) 0.0258(8) 0.0252(8) -0.0118(7) 0.0032(6) -0.0103(6)
C21 0.0182(6) 0.0190(7) 0.0252(7) -0.0075(6) 0.0004(6) -0.0063(5)
C22 0.0314(8) 0.0312(8) 0.0279(8) -0.0136(7) 0.0055(7) -0.0173(7)
C23 0.0418(10) 0.0442(11) 0.0309(9) -0.0190(9) 0.0131(8) -0.0230(9)
C24 0.0342(9) 0.0393(10) 0.0389(10) -0.0131(9) 0.0136(8) -0.0219(8)
C25 0.0340(9) 0.0391(10) 0.0552(12) -0.0215(10) 0.0104(9) -0.0244(8)
C26 0.0313(8) 0.0350(9) 0.0416(10) -0.0237(8) 0.0090(7) -0.0177(7)
C31 0.0255(7) 0.0228(7) 0.0214(7) -0.0098(6) 0.0041(6) -0.0117(6)
C32 0.0292(9) 0.0325(9) 0.0484(11) -0.0191(9) 0.0001(8) -0.0131(8)
C33 0.0410(11) 0.0467(11) 0.0521(12) -0.0221(10) 0.0025(9) -0.0284(9)
C34 0.0619(13) 0.0371(10) 0.0330(9) -0.0162(9) 0.0079(9) -0.0343(10)
C35 0.0516(11) 0.0218(8) 0.0339(9) -0.0128(8) 0.0021(8) -0.0130(8)
C36 0.0314(8) 0.0250(8) 0.0306(8) -0.0146(7) 0.0026(7) -0.0103(7)

loop_
_atom_type_symbol
_atom_type_description
_atom_type_scat_dispersion_real
_atom_type_scat_dispersion_imag
_atom_type_scat_source
C C 0.0033 0.0016 'International Tables Vol C Tables 4.2.6.8 and 6.1.1.4'
H H 0.0000 0.0000 'International Tables Vol C Tables 4.2.6.8 and 6.1.1.4'
O O 0.0106 0.0060 'International Tables Vol C Tables 4.2.6.8 and 6.1.1.4'
Ge Ge 0.1547 1.8001 'International Tables Vol C Tables 4.2.6.8 and 6.1.1.4'

loop_
_geom_angle_atom_site_label_1
_geom_angle_atom_site_label_2
_geom_angle_atom_site_label_3
_geom_angle
_geom_angle_site_symmetry_1
_geom_angle_site_symmetry_3
_geom_angle_publ_flag
O1 Ge1 C31 111.56(6) . . ?
O1 Ge1 C21 107.79(6) . . ?
C31 Ge1 C21 112.27(6) . . ?
O1 Ge1 C11 100.99(6) . . ?
C31 Ge1 C11 111.54(6) . . ?
C21 Ge1 C11 112.11(6) . . ?
O1 O1 Ge1 101.75(10) 2_666 . ?
C16 C11 C12 118.69(15) . . ?
C16 C11 Ge1 120.09(12) . . ?
C12 C11 Ge1 121.22(12) . . ?
C13 C12 C11 120.05(17) . . ?
C13 C12 H12 121.9(15) . . ?
C11 C12 H12 118.0(15) . . ?
C14 C13 C12 120.60(18) . . ?
C14 C13 H13 121.0(16) . . ?
C12 C13 H13 118.3(16) . . ?
C13 C14 C15 119.89(17) . . ?
C13 C14 H14 121.7(14) . . ?
C15 C14 H14 118.4(14) . . ?
C14 C15 C16 119.78(17) . . ?
C14 C15 H15 119.9(13) . . ?
C16 C15 H15 120.3(13) . . ?
C15 C16 C11 120.99(16) . . ?
C15 C16 H16 118.1(14) . . ?
C11 C16 H16 120.9(14) . . ?
C22 C21 C26 118.76(15) . . ?
C22 C21 Ge1 121.49(12) . . ?
C26 C21 Ge1 119.72(13) . . ?
C21 C22 C23 121.02(16) . . ?
C21 C22 H22 120.9(14) . . ?
C23 C22 H22 118.1(14) . . ?
C24 C23 C22 119.44(18) . . ?
C24 C23 H23 119.3(17) . . ?
C22 C23 H23 121.2(17) . . ?
C25 C24 C23 120.35(18) . . ?
C25 C24 H24 120.7(15) . . ?
C23 C24 H24 119.0(15) . . ?
C24 C25 C26 120.21(17) . . ?
C24 C25 H25 121.9(17) . . ?
C26 C25 H25 117.9(17) . . ?
C25 C26 C21 120.22(17) . . ?
C25 C26 H26 121.6(15) . . ?
C21 C26 H26 118.1(15) . . ?
C36 C31 C32 118.34(15) . . ?
C36 C31 Ge1 122.02(12) . . ?
C32 C31 Ge1 119.58(12) . . ?
C33 C32 C31 121.04(18) . . ?
C33 C32 H32 118.3(15) . . ?
C31 C32 H32 120.6(15) . . ?
C34 C33 C32 119.99(18) . . ?
C34 C33 H33 119.9(15) . . ?
C32 C33 H33 120.1(15) . . ?
C35 C34 C33 119.84(17) . . ?
C35 C34 H34 121.1(15) . . ?
C33 C34 H34 119.1(15) . . ?
C34 C35 C36 120.43(18) . . ?
C34 C35 H35 123.0(15) . . ?
C36 C35 H35 116.5(15) . . ?
C35 C36 C31 120.36(17) . . ?
C35 C36 H36 119.7(13) . . ?
C31 C36 H36 119.9(13) . . ?

loop_
_geom_bond_atom_site_label_1
_geom_bond_atom_site_label_2
_geom_bond_distance
_geom_bond_site_symmetry_2
_geom_bond_publ_flag
Ge1 O1 1.8088(11) . ?
Ge1 C31 1.9313(15) . ?
Ge1 C21 1.9365(15) . ?
Ge1 C11 1.9376(15) . ?
O1 O1 1.505(2) 2_666 ?
C11 C16 1.389(2) . ?
C11 C12 1.392(2) . ?
C12 C13 1.391(3) . ?
C12 H12 0.94(3) . ?
C13 C14 1.376(3) . ?
C13 H13 0.95(3) . ?
C14 C15 1.381(3) . ?
C14 H14 0.95(2) . ?
C15 C16 1.388(2) . ?
C15 H15 0.93(2) . ?
C16 H16 0.89(2) . ?
C21 C22 1.383(2) . ?
C21 C26 1.396(2) . ?
C22 C23 1.392(2) . ?
C22 H22 0.94(2) . ?
C23 C24 1.384(3) . ?
C23 H23 0.87(3) . ?
C24 C25 1.373(3) . ?
C24 H24 0.89(2) . ?
C25 C26 1.391(3) . ?
C25 H25 0.92(3) . ?
C26 H26 0.95(3) . ?
C31 C36 1.393(2) . ?
C31 C32 1.394(2) . ?
C32 C33 1.385(3) . ?
C32 H32 0.92(2) . ?
C33 C34 1.379(3) . ?
C33 H33 1.00(3) . ?
C34 C35 1.379(3) . ?
C34 H34 0.91(2) . ?
C35 C36 1.391(2) . ?
C35 H35 0.88(2) . ?
C36 H36 0.96(2) . ?

loop_
_geom_torsion_atom_site_label_1
_geom_torsion_atom_site_label_2
_geom_torsion_atom_site_label_3
_geom_torsion_atom_site_label_4
_geom_torsion
_geom_torsion_site_symmetry_1
_geom_torsion_site_symmetry_2
_geom_torsion_site_symmetry_3
_geom_torsion_site_symmetry_4
_geom_torsion_publ_flag
C31 Ge1 O1 O1 -60.27(12) . . . 2_666 ?
C21 Ge1 O1 O1 63.42(12) . . . 2_666 ?
C11 Ge1 O1 O1 -178.88(11) . . . 2_666 ?
O1 Ge1 C11 C16 -139.29(12) . . . . ?
C31 Ge1 C11 C16 102.08(13) . . . . ?
C21 Ge1 C11 C16 -24.79(14) . . . . ?
O1 Ge1 C11 C12 41.11(15) . . . . ?
C31 Ge1 C11 C12 -77.52(15) . . . . ?
C21 Ge1 C11 C12 155.61(14) . . . . ?
C16 C11 C12 C13 0.5(3) . . . . ?
Ge1 C11 C12 C13 -179.92(16) . . . . ?
C11 C12 C13 C14 -0.5(3) . . . . ?
C12 C13 C14 C15 0.2(3) . . . . ?
C13 C14 C15 C16 0.1(3) . . . . ?
C14 C15 C16 C11 -0.2(3) . . . . ?
C12 C11 C16 C15 -0.1(2) . . . . ?
Ge1 C11 C16 C15 -179.76(13) . . . . ?
O1 Ge1 C21 C22 -142.68(13) . . . . ?
C31 Ge1 C21 C22 -19.42(16) . . . . ?
C11 Ge1 C21 C22 107.06(14) . . . . ?
O1 Ge1 C21 C26 39.22(15) . . . . ?
C31 Ge1 C21 C26 162.48(13) . . . . ?
C11 Ge1 C21 C26 -71.04(14) . . . . ?
C26 C21 C22 C23 0.2(3) . . . . ?
Ge1 C21 C22 C23 -177.88(14) . . . . ?
C21 C22 C23 C24 0.3(3) . . . . ?
C22 C23 C24 C25 -0.2(3) . . . . ?
C23 C24 C25 C26 -0.5(3) . . . . ?
C24 C25 C26 C21 1.0(3) . . . . ?
C22 C21 C26 C25 -0.9(3) . . . . ?
Ge1 C21 C26 C25 177.22(15) . . . . ?
O1 Ge1 C31 C36 63.08(15) . . . . ?
C21 Ge1 C31 C36 -58.03(15) . . . . ?
C11 Ge1 C31 C36 175.19(13) . . . . ?
O1 Ge1 C31 C32 -119.79(14) . . . . ?
C21 Ge1 C31 C32 119.09(15) . . . . ?
C11 Ge1 C31 C32 -7.69(16) . . . . ?
C36 C31 C32 C33 0.1(3) . . . . ?
Ge1 C31 C32 C33 -177.10(16) . . . . ?
C31 C32 C33 C34 -0.3(3) . . . . ?
C32 C33 C34 C35 0.4(3) . . . . ?
C33 C34 C35 C36 -0.4(3) . . . . ?
C34 C35 C36 C31 0.3(3) . . . . ?
C32 C31 C36 C35 -0.2(3) . . . . ?
Ge1 C31 C36 C35 177.01(14) . . . . ?
